data_4066256
loop_
_publ_author_name
'Ananikov, Valentine P.'
'Gayduk, Konstantin A.'
'Starikova, Zoya A.'
'Beletskaya, Irina P.'

_publ_section_title
;
 Ni(acac)2/Phosphine as an Excellent Precursor of Nickel(0) for Catalytic
 Systems&#x2020;
;
_journal_issue 21
_journal_name_full Organometallics
_journal_page_first 5098
_journal_paper_doi 10.1021/om1003732
_journal_volume 29
_journal_year 2010
_chemical_formula_moiety 'C28 H32 Ni P2 S2'
_chemical_formula_sum 'C28 H32 Ni P2 S2'
_chemical_formula_weight 553.31
_chemical_name_systematic
; 
 ? 
;
_space_group_IT_number 2
_symmetry_cell_setting triclinic
_symmetry_space_group_name_Hall '-P 1'
_symmetry_space_group_name_H-M 'P -1'
_atom_sites_solution_hydrogens geom
_atom_sites_solution_primary direct
_atom_sites_solution_secondary difmap
_audit_creation_method SHELXL-97
_cell_angle_alpha 90.397(2)
_cell_angle_beta 110.570(2)
_cell_angle_gamma 101.009(2)
_cell_formula_units_Z 1
_cell_length_a 8.0853(9)
_cell_length_b 8.9069(9)
_cell_length_c 10.0072(11)
_cell_measurement_reflns_used 224
_cell_measurement_temperature 150(2)
_cell_measurement_theta_max 27
_cell_measurement_theta_min 3
_cell_volume 660.15(12)
_computing_cell_refinement 'Bruker SAINT'
_computing_data_collection 'Bruker APEX II'
_computing_data_reduction 'Bruker SAINT'
_computing_molecular_graphics 'Bruker SHELXTL'
_computing_publication_material 'Bruker SHELXTL'
_computing_structure_refinement 'SHELXL-97 (Sheldrick, 1997)'
_computing_structure_solution 'SHELXS-97 (Sheldrick, 1997)'
_diffrn_ambient_temperature 150(2)
_diffrn_measured_fraction_theta_full 0.987
_diffrn_measured_fraction_theta_max 0.987
_diffrn_measurement_device_type 'Bruker APEX II CCD area detector''
_diffrn_measurement_method 'omega scans'
_diffrn_radiation_monochromator graphite
_diffrn_radiation_source 'fine-focus sealed tube'
_diffrn_radiation_type MoK\a
_diffrn_radiation_wavelength 0.71073
_diffrn_reflns_av_R_equivalents 0.0243
_diffrn_reflns_av_sigmaI/netI 0.0385
_diffrn_reflns_limit_h_max 10
_diffrn_reflns_limit_h_min -10
_diffrn_reflns_limit_k_max 11
_diffrn_reflns_limit_k_min -11
_diffrn_reflns_limit_l_max 13
_diffrn_reflns_limit_l_min -13
_diffrn_reflns_number 6715
_diffrn_reflns_theta_full 27.99
_diffrn_reflns_theta_max 27.99
_diffrn_reflns_theta_min 2.18
_exptl_absorpt_coefficient_mu 1.029
_exptl_absorpt_correction_T_max 0.698
_exptl_absorpt_correction_T_min 0.616
_exptl_absorpt_correction_type multi-scan
_exptl_absorpt_process_details SADABS
_exptl_crystal_colour dark-red
_exptl_crystal_density_diffrn 1.392
_exptl_crystal_density_method 'not measured'
_exptl_crystal_description prism
_exptl_crystal_F_000 290
_exptl_crystal_size_max 0.55
_exptl_crystal_size_mid 0.40
_exptl_crystal_size_min 0.35
_refine_diff_density_max 0.957
_refine_diff_density_min -0.410
_refine_diff_density_rms 0.091
_refine_ls_extinction_method none
_refine_ls_goodness_of_fit_ref 1.006
_refine_ls_hydrogen_treatment constr
_refine_ls_matrix_type full
_refine_ls_number_parameters 153
_refine_ls_number_reflns 3149
_refine_ls_number_restraints 0
_refine_ls_restrained_S_all 1.006
_refine_ls_R_factor_all 0.0551
_refine_ls_R_factor_gt 0.0435
_refine_ls_shift/su_max 0.000
_refine_ls_shift/su_mean 0.000
_refine_ls_structure_factor_coef Fsqd
_refine_ls_weighting_details 'calc w=1/[\s^2^(Fo^2^)+(0.0139P)^2^+2.1502P] where P=(Fo^2^+2Fc^2^)/3'
_refine_ls_weighting_scheme calc
_refine_ls_wR_factor_gt 0.0961
_refine_ls_wR_factor_ref 0.1004
_reflns_number_gt 2530
_reflns_number_total 3149
_reflns_threshold_expression I>2\s(I)
_cod_data_source_file om1003732_si_003.cif
_cod_data_source_block 2a
_cod_depositor_comments
;
The following automatic conversions were performed:

'_symmetry_cell_setting' value 'Triclinic' changed to 'triclinic'
according to /home/saulius/struct/CIF-dictionaries/cif_core.dic
dictionary named 'cif_core.dic' version 2.4.1 from 2010-06-29.

Automatic conversion script
Id: cif_fix_values 1715 2011-07-08 13:25:40Z adriana 
;
_cod_database_code 4066256

loop_
_symmetry_equiv_pos_as_xyz
'x, y, z'
'-x, -y, -z'

loop_
_atom_site_label
_atom_site_type_symbol
_atom_site_fract_x
_atom_site_fract_y
_atom_site_fract_z
_atom_site_U_iso_or_equiv
_atom_site_adp_type
_atom_site_occupancy
_atom_site_symmetry_multiplicity
_atom_site_calc_flag
_atom_site_refinement_flags
Ni1 Ni 0.5000 0.0000 0.0000 0.01835(14) Uani 1 2 d S
P1 P 0.46850(10) -0.15616(9) 0.16488(8) 0.01929(17) Uani 1 1 d .
S1 S 0.42204(11) -0.20857(8) -0.14650(8) 0.02296(17) Uani 1 1 d .
C1 C 0.4543(4) -0.0839(4) 0.3298(3) 0.0251(6) Uani 1 1 d .
H1A H 0.4674 -0.1620 0.3963 0.038 Uiso 1 1 calc R
H1B H 0.3393 -0.0565 0.3097 0.038 Uiso 1 1 calc R
H1C H 0.5489 0.0048 0.3707 0.038 Uiso 1 1 calc R
C2 C 0.2922(4) -0.3294(4) 0.1185(3) 0.0265(6) Uani 1 1 d .
H2A H 0.3175 -0.3952 0.1956 0.040 Uiso 1 1 calc R
H2B H 0.2883 -0.3819 0.0331 0.040 Uiso 1 1 calc R
H2C H 0.1777 -0.3023 0.1025 0.040 Uiso 1 1 calc R
C3 C 0.6814(4) -0.2210(3) 0.2319(3) 0.0197(6) Uani 1 1 d .
C4 C 0.6949(4) -0.3719(3) 0.2098(3) 0.0255(6) Uani 1 1 d .
H4A H 0.5927 -0.4443 0.1567 0.031 Uiso 1 1 calc R
C5 C 0.8606(5) -0.4143(4) 0.2669(4) 0.0330(8) Uani 1 1 d .
H5A H 0.8688 -0.5154 0.2519 0.040 Uiso 1 1 calc R
C6 C 1.0140(4) -0.3077(4) 0.3461(4) 0.0298(7) Uani 1 1 d .
H6A H 1.1243 -0.3373 0.3860 0.036 Uiso 1 1 calc R
C7 C 1.0020(4) -0.1562(4) 0.3657(4) 0.0302(7) Uani 1 1 d .
H7A H 1.1049 -0.0834 0.4170 0.036 Uiso 1 1 calc R
C8 C 0.8360(4) -0.1135(4) 0.3086(3) 0.0256(6) Uani 1 1 d .
H8A H 0.8285 -0.0119 0.3218 0.031 Uiso 1 1 calc R
C9 C 0.6030(4) -0.2296(3) -0.1998(3) 0.0206(6) Uani 1 1 d .
C10 C 0.7840(4) -0.1732(4) -0.1154(3) 0.0263(7) Uani 1 1 d .
H10A H 0.8139 -0.1244 -0.0251 0.032 Uiso 1 1 calc R
C11 C 0.9195(5) -0.1900(4) -0.1659(4) 0.0313(7) Uani 1 1 d .
H11A H 1.0394 -0.1499 -0.1099 0.038 Uiso 1 1 calc R
C12 C 0.8788(5) -0.2654(4) -0.2984(4) 0.0304(7) Uani 1 1 d .
H12A H 0.9703 -0.2752 -0.3318 0.036 Uiso 1 1 calc R
C13 C 0.6999(5) -0.3262(4) -0.3809(3) 0.0293(7) Uani 1 1 d .
H13A H 0.6715 -0.3790 -0.4692 0.035 Uiso 1 1 calc R
C14 C 0.5633(4) -0.3087(3) -0.3327(3) 0.0240(6) Uani 1 1 d .
H14A H 0.4438 -0.3499 -0.3890 0.029 Uiso 1 1 calc R

loop_
_atom_site_aniso_label
_atom_site_aniso_U_11
_atom_site_aniso_U_22
_atom_site_aniso_U_33
_atom_site_aniso_U_23
_atom_site_aniso_U_13
_atom_site_aniso_U_12
Ni1 0.0243(3) 0.0163(3) 0.0161(3) 0.00137(19) 0.0094(2) 0.0038(2)
P1 0.0231(4) 0.0187(4) 0.0176(3) 0.0033(3) 0.0090(3) 0.0048(3)
S1 0.0276(4) 0.0193(3) 0.0225(4) -0.0028(3) 0.0117(3) 0.0010(3)
C1 0.0337(17) 0.0275(16) 0.0208(14) 0.0069(12) 0.0154(13) 0.0108(13)
C2 0.0253(16) 0.0254(15) 0.0286(16) 0.0084(13) 0.0109(13) 0.0023(12)
C3 0.0233(14) 0.0233(14) 0.0144(13) 0.0036(11) 0.0088(11) 0.0053(11)
C4 0.0269(16) 0.0200(15) 0.0275(16) 0.0016(12) 0.0083(13) 0.0024(12)
C5 0.0322(18) 0.0256(16) 0.0385(19) -0.0016(14) 0.0065(15) 0.0113(14)
C6 0.0213(15) 0.0380(18) 0.0321(17) 0.0044(14) 0.0101(13) 0.0097(13)
C7 0.0243(16) 0.0351(18) 0.0281(16) -0.0062(14) 0.0088(13) 0.0006(13)
C8 0.0291(16) 0.0217(15) 0.0272(16) -0.0024(12) 0.0135(13) 0.0018(12)
C9 0.0265(15) 0.0161(13) 0.0202(14) 0.0029(11) 0.0087(12) 0.0057(11)
C10 0.0317(17) 0.0256(16) 0.0206(14) 0.0032(12) 0.0072(13) 0.0076(13)
C11 0.0278(17) 0.0325(18) 0.0339(18) 0.0088(14) 0.0092(14) 0.0101(14)
C12 0.0387(19) 0.0276(16) 0.0360(18) 0.0120(14) 0.0217(15) 0.0166(14)
C13 0.047(2) 0.0239(15) 0.0245(16) 0.0048(12) 0.0185(15) 0.0134(14)
C14 0.0333(17) 0.0199(14) 0.0186(14) 0.0016(11) 0.0081(12) 0.0076(12)

loop_
_atom_type_symbol
_atom_type_description
_atom_type_scat_dispersion_real
_atom_type_scat_dispersion_imag
_atom_type_scat_source
C C 0.0033 0.0016 'International Tables Vol C Tables 4.2.6.8 and 6.1.1.4'
H H 0.0000 0.0000 'International Tables Vol C Tables 4.2.6.8 and 6.1.1.4'
P P 0.1023 0.0942 'International Tables Vol C Tables 4.2.6.8 and 6.1.1.4'
S S 0.1246 0.1234 'International Tables Vol C Tables 4.2.6.8 and 6.1.1.4'
Ni Ni 0.3393 1.1124 'International Tables Vol C Tables 4.2.6.8 and 6.1.1.4'

loop_
_geom_angle_atom_site_label_1
_geom_angle_atom_site_label_2
_geom_angle_atom_site_label_3
_geom_angle
_geom_angle_site_symmetry_1
_geom_angle_site_symmetry_3
S1 Ni1 S1 180.00(5) . 2_655
S1 Ni1 P1 93.62(3) . 2_655
S1 Ni1 P1 86.38(3) 2_655 2_655
S1 Ni1 P1 86.38(3) . .
S1 Ni1 P1 93.62(3) 2_655 .
P1 Ni1 P1 180.00(6) 2_655 .
C1 P1 C2 100.90(15) . .
C1 P1 C3 101.38(14) . .
C2 P1 C3 105.80(14) . .
C1 P1 Ni1 121.14(10) . .
C2 P1 Ni1 121.17(11) . .
C3 P1 Ni1 103.98(9) . .
C9 S1 Ni1 110.00(10) . .
P1 C1 H1A 109.5 . .
P1 C1 H1B 109.5 . .
H1A C1 H1B 109.5 . .
P1 C1 H1C 109.5 . .
H1A C1 H1C 109.5 . .
H1B C1 H1C 109.5 . .
P1 C2 H2A 109.5 . .
P1 C2 H2B 109.5 . .
H2A C2 H2B 109.5 . .
P1 C2 H2C 109.5 . .
H2A C2 H2C 109.5 . .
H2B C2 H2C 109.5 . .
C8 C3 C4 119.2(3) . .
C8 C3 P1 117.8(2) . .
C4 C3 P1 123.0(2) . .
C5 C4 C3 120.1(3) . .
C5 C4 H4A 120.0 . .
C3 C4 H4A 120.0 . .
C6 C5 C4 120.6(3) . .
C6 C5 H5A 119.7 . .
C4 C5 H5A 119.7 . .
C5 C6 C7 119.5(3) . .
C5 C6 H6A 120.2 . .
C7 C6 H6A 120.2 . .
C6 C7 C8 119.9(3) . .
C6 C7 H7A 120.0 . .
C8 C7 H7A 120.0 . .
C3 C8 C7 120.7(3) . .
C3 C8 H8A 119.7 . .
C7 C8 H8A 119.7 . .
C10 C9 C14 118.4(3) . .
C10 C9 S1 123.3(2) . .
C14 C9 S1 118.4(2) . .
C11 C10 C9 120.2(3) . .
C11 C10 H10A 119.9 . .
C9 C10 H10A 119.9 . .
C12 C11 C10 121.0(3) . .
C12 C11 H11A 119.5 . .
C10 C11 H11A 119.5 . .
C11 C12 C13 119.2(3) . .
C11 C12 H12A 120.4 . .
C13 C12 H12A 120.4 . .
C14 C13 C12 120.4(3) . .
C14 C13 H13A 119.8 . .
C12 C13 H13A 119.8 . .
C13 C14 C9 120.8(3) . .
C13 C14 H14A 119.6 . .
C9 C14 H14A 119.6 . .

loop_
_geom_bond_atom_site_label_1
_geom_bond_atom_site_label_2
_geom_bond_distance
_geom_bond_site_symmetry_2
Ni1 S1 2.2053(7) .
Ni1 S1 2.2053(7) 2_655
Ni1 P1 2.2167(7) 2_655
Ni1 P1 2.2167(7) .
P1 C1 1.816(3) .
P1 C2 1.820(3) .
P1 C3 1.822(3) .
S1 C9 1.764(3) .
C1 H1A 0.9600 .
C1 H1B 0.9600 .
C1 H1C 0.9600 .
C2 H2A 0.9600 .
C2 H2B 0.9600 .
C2 H2C 0.9600 .
C3 C8 1.388(4) .
C3 C4 1.392(4) .
C4 C5 1.387(4) .
C4 H4A 0.9300 .
C5 C6 1.385(5) .
C5 H5A 0.9300 .
C6 C7 1.389(5) .
C6 H6A 0.9300 .
C7 C8 1.390(4) .
C7 H7A 0.9300 .
C8 H8A 0.9300 .
C9 C10 1.397(4) .
C9 C14 1.403(4) .
C10 C11 1.389(5) .
C10 H10A 0.9300 .
C11 C12 1.383(5) .
C11 H11A 0.9300 .
C12 C13 1.387(5) .
C12 H12A 0.9300 .
C13 C14 1.384(4) .
C13 H13A 0.9300 .
C14 H14A 0.9300 .

loop_
_geom_torsion_atom_site_label_1
_geom_torsion_atom_site_label_2
_geom_torsion_atom_site_label_3
_geom_torsion_atom_site_label_4
_geom_torsion
_geom_torsion_site_symmetry_1
S1 Ni1 P1 C1 -164.88(13) .
S1 Ni1 P1 C1 15.12(13) 2_655
S1 Ni1 P1 C2 -36.29(13) .
S1 Ni1 P1 C2 143.71(13) 2_655
S1 Ni1 P1 C3 82.30(10) .
S1 Ni1 P1 C3 -97.70(10) 2_655
P1 Ni1 S1 C9 64.18(11) 2_655
P1 Ni1 S1 C9 -115.82(11) .
C1 P1 C3 C8 -58.9(3) .
C2 P1 C3 C8 -163.8(2) .
Ni1 P1 C3 C8 67.5(2) .
C1 P1 C3 C4 121.0(3) .
C2 P1 C3 C4 16.1(3) .
Ni1 P1 C3 C4 -112.6(2) .
C8 C3 C4 C5 1.5(5) .
P1 C3 C4 C5 -178.4(3) .
C3 C4 C5 C6 -0.1(5) .
C4 C5 C6 C7 -1.4(5) .
C5 C6 C7 C8 1.4(5) .
C4 C3 C8 C7 -1.5(5) .
P1 C3 C8 C7 178.4(2) .
C6 C7 C8 C3 0.0(5) .
Ni1 S1 C9 C10 28.2(3) .
Ni1 S1 C9 C14 -152.8(2) .
C14 C9 C10 C11 2.8(4) .
S1 C9 C10 C11 -178.1(2) .
C9 C10 C11 C12 -1.5(5) .
C10 C11 C12 C13 -0.6(5) .
C11 C12 C13 C14 1.4(5) .
C12 C13 C14 C9 -0.1(5) .
C10 C9 C14 C13 -2.0(4) .
S1 C9 C14 C13 178.9(2) .
